data_7113420
loop_
_publ_author_name
'Peng Wang'
'Glenn P. A. Yap'
'Charles G. Riordan'

_publ_section_title
;
 Five-coordinate MII-semiquinonate (M = Fe, Mn, Co) complexes: reactivity
 models of the catechol dioxygenases
;
_journal_name_full Chem.Commun.
_journal_page_first 5871
_journal_paper_doi 10.1039/C3CC49143A
_journal_volume 50
_journal_year 2014
_chemical_formula_sum 'C35 H46 B Fe O2 S3'
_chemical_formula_weight 661.56
_chemical_name_systematic
; 
 ? 
;
_space_group_IT_number 2
_symmetry_cell_setting triclinic
_symmetry_space_group_name_Hall '-P 1'
_symmetry_space_group_name_H-M 'P -1'
_atom_sites_solution_hydrogens geom
_atom_sites_solution_primary direct
_atom_sites_solution_secondary difmap
_audit_creation_method SHELXL-97
_cell_angle_alpha 74.462(2)
_cell_angle_beta 80.159(2)
_cell_angle_gamma 78.808(2)
_cell_formula_units_Z 2
_cell_length_a 10.2450(11)
_cell_length_b 11.9217(12)
_cell_length_c 14.9933(15)
_cell_measurement_reflns_used 5131
_cell_measurement_temperature 200(2)
_cell_measurement_theta_max 27.66
_cell_measurement_theta_min 2.34
_cell_volume 1717.0(3)
_computing_cell_refinement 'Bruker SAINT'
_computing_data_collection 'Bruker APEX2'
_computing_data_reduction 'Bruker SAINT'
_computing_molecular_graphics 'Bruker SHELXTL'
_computing_publication_material 'Bruker SHELXTL'
_computing_structure_refinement 'SHELXL-97 (Sheldrick, 2008)'
_computing_structure_solution 'SHELXS-97 (Sheldrick, 2008)'
_diffrn_ambient_temperature 200(2)
_diffrn_detector_area_resol_mean 8.33
_diffrn_measured_fraction_theta_full 0.999
_diffrn_measured_fraction_theta_max 0.982
_diffrn_measurement_device_type 'Bruker APEX-II CCD'
_diffrn_measurement_method '\f and \w scans'
_diffrn_radiation_monochromator graphite
_diffrn_radiation_source 'fine-focus sealed tube'
_diffrn_radiation_type MoK\a
_diffrn_radiation_wavelength 0.71073
_diffrn_reflns_av_R_equivalents 0.0309
_diffrn_reflns_av_sigmaI/netI 0.0425
_diffrn_reflns_limit_h_max 13
_diffrn_reflns_limit_h_min -13
_diffrn_reflns_limit_k_max 15
_diffrn_reflns_limit_k_min -15
_diffrn_reflns_limit_l_max 19
_diffrn_reflns_limit_l_min -19
_diffrn_reflns_number 17705
_diffrn_reflns_theta_full 25.00
_diffrn_reflns_theta_max 27.75
_diffrn_reflns_theta_min 1.80
_exptl_absorpt_coefficient_mu 0.651
_exptl_absorpt_correction_T_max 0.9510
_exptl_absorpt_correction_T_min 0.8454
_exptl_absorpt_correction_type numerical
_exptl_absorpt_process_details 'APEX2 (Bruker, 2007)'
_exptl_crystal_colour green
_exptl_crystal_density_diffrn 1.280
_exptl_crystal_density_method 'not measured'
_exptl_crystal_description plate
_exptl_crystal_F_000 702
_exptl_crystal_size_max 0.27
_exptl_crystal_size_mid 0.22
_exptl_crystal_size_min 0.08
_refine_diff_density_max 0.581
_refine_diff_density_min -0.278
_refine_diff_density_rms 0.068
_refine_ls_extinction_method none
_refine_ls_goodness_of_fit_ref 1.009
_refine_ls_hydrogen_treatment constr
_refine_ls_matrix_type full
_refine_ls_number_parameters 388
_refine_ls_number_reflns 7967
_refine_ls_number_restraints 0
_refine_ls_restrained_S_all 1.009
_refine_ls_R_factor_all 0.0606
_refine_ls_R_factor_gt 0.0415
_refine_ls_shift/su_max 0.001
_refine_ls_shift/su_mean 0.000
_refine_ls_structure_factor_coef Fsqd
_refine_ls_weighting_details 'calc w=1/[\s^2^(Fo^2^)+(0.0638P)^2^+0.2504P] where P=(Fo^2^+2Fc^2^)/3'
_refine_ls_weighting_scheme calc
_refine_ls_wR_factor_gt 0.1035
_refine_ls_wR_factor_ref 0.1148
_reflns_number_gt 6018
_reflns_number_total 7967
_reflns_threshold_expression >2sigma(I)
_cod_data_source_file c3cc49143a2.cif
_cod_data_source_block mo_char409_0m
_cod_original_sg_symbol_H-M P-1
_cod_database_code 7113420

loop_
_symmetry_equiv_pos_as_xyz
'x, y, z'
'-x, -y, -z'

loop_
_atom_site_label
_atom_site_type_symbol
_atom_site_fract_x
_atom_site_fract_y
_atom_site_fract_z
_atom_site_U_iso_or_equiv
_atom_site_adp_type
_atom_site_occupancy
_atom_site_symmetry_multiplicity
_atom_site_calc_flag
_atom_site_refinement_flags
Fe1 Fe 0.36349(3) 0.18978(3) 0.75921(2) 0.03451(10) Uani 1 1 d .
B1 B 0.6280(2) 0.2106(2) 0.57135(16) 0.0320(5) Uani 1 1 d .
S1 S 0.34113(5) 0.30538(5) 0.59874(4) 0.03354(13) Uani 1 1 d .
S2 S 0.57025(5) 0.25553(5) 0.75649(4) 0.03427(13) Uani 1 1 d .
S3 S 0.49086(5) 0.02241(5) 0.69292(4) 0.03581(13) Uani 1 1 d .
O1 O 0.20375(15) 0.30448(13) 0.80465(11) 0.0424(4) Uani 1 1 d .
O2 O 0.29167(15) 0.08566(13) 0.88009(11) 0.0428(4) Uani 1 1 d .
C1 C 0.8454(2) 0.1396(2) 0.45793(16) 0.0423(5) Uani 1 1 d .
H1 H 0.8464 0.0614 0.4955 0.051 Uiso 1 1 calc R
C2 C 0.9414(3) 0.1607(2) 0.37983(18) 0.0501(6) Uani 1 1 d .
H2 H 1.0058 0.0972 0.3651 0.060 Uiso 1 1 calc R
C3 C 0.9434(2) 0.2728(2) 0.32401(16) 0.0477(6) Uani 1 1 d .
H3 H 1.0074 0.2871 0.2700 0.057 Uiso 1 1 calc R
C4 C 0.8504(2) 0.3641(2) 0.34804(17) 0.0488(6) Uani 1 1 d .
H4 H 0.8515 0.4424 0.3110 0.059 Uiso 1 1 calc R
C5 C 0.7556(2) 0.3422(2) 0.42587(16) 0.0446(6) Uani 1 1 d .
H5 H 0.6933 0.4066 0.4411 0.054 Uiso 1 1 calc R
C6 C 0.7478(2) 0.22895(18) 0.48305(14) 0.0338(4) Uani 1 1 d .
C7 C 0.4853(2) 0.2495(2) 0.52478(15) 0.0366(5) Uani 1 1 d .
H7A H 0.4648 0.1801 0.5084 0.044 Uiso 1 1 calc R
H7B H 0.4983 0.3108 0.4661 0.044 Uiso 1 1 calc R
C8 C 0.1902(2) 0.2930(2) 0.55049(17) 0.0403(5) Uani 1 1 d .
C9 C 0.1927(3) 0.3741(2) 0.45257(19) 0.0574(7) Uani 1 1 d .
H9A H 0.2731 0.3476 0.4131 0.086 Uiso 1 1 calc R
H9B H 0.1941 0.4549 0.4558 0.086 Uiso 1 1 calc R
H9C H 0.1126 0.3720 0.4259 0.086 Uiso 1 1 calc R
C10 C 0.1900(3) 0.1662(2) 0.5490(2) 0.0524(6) Uani 1 1 d .
H10A H 0.1969 0.1153 0.6118 0.079 Uiso 1 1 calc R
H10B H 0.2665 0.1410 0.5059 0.079 Uiso 1 1 calc R
H10C H 0.1064 0.1603 0.5282 0.079 Uiso 1 1 calc R
C11 C 0.0697(2) 0.3360(3) 0.6144(2) 0.0580(7) Uani 1 1 d .
H11A H -0.0131 0.3329 0.5912 0.087 Uiso 1 1 calc R
H11B H 0.0726 0.4173 0.6154 0.087 Uiso 1 1 calc R
H11C H 0.0719 0.2854 0.6777 0.087 Uiso 1 1 calc R
C12 C 0.6429(2) 0.30008(19) 0.63578(14) 0.0367(5) Uani 1 1 d .
H12A H 0.5988 0.3806 0.6080 0.044 Uiso 1 1 calc R
H12B H 0.7393 0.3031 0.6339 0.044 Uiso 1 1 calc R
C13 C 0.5484(2) 0.3841(2) 0.80730(16) 0.0407(5) Uani 1 1 d .
C14 C 0.6845(3) 0.4252(3) 0.7945(2) 0.0617(8) Uani 1 1 d .
H14A H 0.7162 0.4496 0.7278 0.093 Uiso 1 1 calc R
H14B H 0.7494 0.3603 0.8248 0.093 Uiso 1 1 calc R
H14C H 0.6752 0.4920 0.8228 0.093 Uiso 1 1 calc R
C15 C 0.4455(3) 0.4837(2) 0.76167(18) 0.0501(6) Uani 1 1 d .
H15A H 0.3584 0.4567 0.7721 0.075 Uiso 1 1 calc R
H15B H 0.4744 0.5074 0.6945 0.075 Uiso 1 1 calc R
H15C H 0.4372 0.5511 0.7890 0.075 Uiso 1 1 calc R
C16 C 0.5012(3) 0.3373(2) 0.91040(17) 0.0598(7) Uani 1 1 d .
H16A H 0.4924 0.3999 0.9431 0.090 Uiso 1 1 calc R
H16B H 0.5668 0.2706 0.9372 0.090 Uiso 1 1 calc R
H16C H 0.4142 0.3115 0.9171 0.090 Uiso 1 1 calc R
C17 C 0.6461(2) 0.07181(19) 0.63141(16) 0.0391(5) Uani 1 1 d .
H17A H 0.7090 0.0612 0.6774 0.047 Uiso 1 1 calc R
H17B H 0.6871 0.0211 0.5882 0.047 Uiso 1 1 calc R
C18 C 0.5410(2) -0.11692(18) 0.77855(16) 0.0412(5) Uani 1 1 d .
C19 C 0.4127(3) -0.1684(2) 0.81809(18) 0.0505(6) Uani 1 1 d .
H19A H 0.3742 -0.1831 0.7676 0.076 Uiso 1 1 calc R
H19B H 0.3484 -0.1127 0.8477 0.076 Uiso 1 1 calc R
H19C H 0.4329 -0.2427 0.8646 0.076 Uiso 1 1 calc R
C20 C 0.6382(3) -0.1995(2) 0.7274(2) 0.0590(7) Uani 1 1 d .
H20A H 0.6591 -0.2763 0.7709 0.088 Uiso 1 1 calc R
H20B H 0.7210 -0.1660 0.7024 0.088 Uiso 1 1 calc R
H20C H 0.5973 -0.2093 0.6761 0.088 Uiso 1 1 calc R
C21 C 0.6031(3) -0.0935(2) 0.85585(18) 0.0563(7) Uani 1 1 d .
H21A H 0.5364 -0.0440 0.8898 0.085 Uiso 1 1 calc R
H21B H 0.6804 -0.0529 0.8285 0.085 Uiso 1 1 calc R
H21C H 0.6325 -0.1685 0.8990 0.085 Uiso 1 1 calc R
C22 C 0.1418(2) 0.25770(19) 0.88398(15) 0.0347(5) Uani 1 1 d .
C23 C 0.0288(2) 0.32183(19) 0.93058(15) 0.0343(5) Uani 1 1 d .
C24 C -0.0199(2) 0.4394(2) 0.88815(17) 0.0406(5) Uani 1 1 d .
H24 H 0.0205 0.4758 0.8281 0.049 Uiso 1 1 calc R
C25 C -0.1258(2) 0.5023(2) 0.93323(18) 0.0462(6) Uani 1 1 d .
H25 H -0.1588 0.5816 0.9044 0.055 Uiso 1 1 calc R
C26 C -0.1838(2) 0.4488(2) 1.02103(19) 0.0495(6) Uani 1 1 d .
H26 H -0.2564 0.4923 1.0522 0.059 Uiso 1 1 calc R
C27 C -0.1380(2) 0.3341(2) 1.06369(17) 0.0447(6) Uani 1 1 d .
H27 H -0.1799 0.2994 1.1237 0.054 Uiso 1 1 calc R
C28 C -0.0302(2) 0.2669(2) 1.02006(15) 0.0362(5) Uani 1 1 d .
C29 C 0.0215(2) 0.1440(2) 1.06372(15) 0.0361(5) Uani 1 1 d .
C30 C -0.0326(2) 0.0859(2) 1.15303(17) 0.0470(6) Uani 1 1 d .
H30 H -0.1030 0.1275 1.1873 0.056 Uiso 1 1 calc R
C31 C 0.0147(3) -0.0300(2) 1.19147(18) 0.0532(6) Uani 1 1 d .
H31 H -0.0230 -0.0672 1.2521 0.064 Uiso 1 1 calc R
C32 C 0.1170(3) -0.0936(2) 1.14279(19) 0.0523(6) Uani 1 1 d .
H32 H 0.1472 -0.1744 1.1693 0.063 Uiso 1 1 calc R
C33 C 0.1743(2) -0.0392(2) 1.05637(17) 0.0435(5) Uani 1 1 d .
H33 H 0.2455 -0.0822 1.0237 0.052 Uiso 1 1 calc R
C34 C 0.1283(2) 0.07952(19) 1.01591(15) 0.0359(5) Uani 1 1 d .
C35 C 0.1907(2) 0.13697(19) 0.92585(15) 0.0350(5) Uani 1 1 d .

loop_
_atom_site_aniso_label
_atom_site_aniso_U_11
_atom_site_aniso_U_22
_atom_site_aniso_U_33
_atom_site_aniso_U_23
_atom_site_aniso_U_13
_atom_site_aniso_U_12
Fe1 0.02999(16) 0.03421(18) 0.03662(18) -0.00941(13) 0.00197(12) -0.00283(12)
B1 0.0302(11) 0.0299(12) 0.0330(12) -0.0076(9) 0.0019(9) -0.0035(9)
S1 0.0297(3) 0.0321(3) 0.0385(3) -0.0095(2) -0.0044(2) -0.0025(2)
S2 0.0345(3) 0.0334(3) 0.0358(3) -0.0113(2) -0.0042(2) -0.0036(2)
S3 0.0358(3) 0.0297(3) 0.0387(3) -0.0074(2) 0.0014(2) -0.0043(2)
O1 0.0394(8) 0.0399(9) 0.0392(8) -0.0054(7) 0.0057(7) -0.0007(7)
O2 0.0385(8) 0.0352(8) 0.0483(9) -0.0110(7) 0.0082(7) -0.0011(7)
C1 0.0421(12) 0.0373(12) 0.0438(13) -0.0092(10) 0.0029(10) -0.0055(10)
C2 0.0439(14) 0.0541(15) 0.0504(14) -0.0221(12) 0.0061(11) -0.0006(11)
C3 0.0397(13) 0.0632(16) 0.0374(12) -0.0103(11) 0.0047(10) -0.0121(11)
C4 0.0439(13) 0.0490(14) 0.0453(13) -0.0001(11) 0.0024(10) -0.0104(11)
C5 0.0422(13) 0.0382(12) 0.0460(13) -0.0059(10) 0.0030(10) -0.0020(10)
C6 0.0317(10) 0.0350(11) 0.0336(11) -0.0075(9) -0.0019(8) -0.0059(9)
C7 0.0330(11) 0.0414(12) 0.0339(11) -0.0099(9) 0.0008(9) -0.0057(9)
C8 0.0325(11) 0.0399(12) 0.0514(13) -0.0131(10) -0.0124(10) -0.0033(9)
C9 0.0561(16) 0.0564(17) 0.0599(16) -0.0074(13) -0.0276(13) -0.0006(13)
C10 0.0480(14) 0.0499(15) 0.0669(17) -0.0177(13) -0.0117(12) -0.0171(12)
C11 0.0305(12) 0.0669(18) 0.0795(19) -0.0268(15) -0.0093(12) 0.0004(12)
C12 0.0337(11) 0.0394(12) 0.0367(11) -0.0103(9) 0.0019(9) -0.0094(9)
C13 0.0472(13) 0.0369(12) 0.0418(12) -0.0166(10) -0.0110(10) -0.0011(10)
C14 0.0604(17) 0.0530(16) 0.086(2) -0.0336(15) -0.0224(15) -0.0088(13)
C15 0.0589(16) 0.0365(13) 0.0541(15) -0.0134(11) -0.0128(12) 0.0029(11)
C16 0.085(2) 0.0515(16) 0.0407(14) -0.0161(12) -0.0145(13) 0.0070(14)
C17 0.0358(11) 0.0344(11) 0.0408(12) -0.0069(9) 0.0066(9) -0.0034(9)
C18 0.0431(12) 0.0281(11) 0.0458(13) -0.0022(9) 0.0015(10) -0.0053(9)
C19 0.0540(15) 0.0367(13) 0.0572(15) -0.0077(11) 0.0056(12) -0.0149(11)
C20 0.0601(17) 0.0338(13) 0.0669(18) -0.0050(12) 0.0102(13) 0.0052(12)
C21 0.0615(17) 0.0530(16) 0.0501(15) 0.0033(12) -0.0165(13) -0.0122(13)
C22 0.0309(10) 0.0377(11) 0.0372(11) -0.0127(9) -0.0019(8) -0.0065(9)
C23 0.0301(10) 0.0379(11) 0.0385(11) -0.0147(9) -0.0031(8) -0.0074(9)
C24 0.0380(12) 0.0414(13) 0.0445(13) -0.0151(10) -0.0058(10) -0.0040(10)
C25 0.0414(13) 0.0399(13) 0.0599(15) -0.0194(11) -0.0119(11) 0.0027(10)
C26 0.0364(12) 0.0541(15) 0.0616(16) -0.0304(13) 0.0011(11) 0.0006(11)
C27 0.0380(12) 0.0524(15) 0.0459(13) -0.0216(11) 0.0076(10) -0.0098(11)
C28 0.0313(10) 0.0411(12) 0.0411(12) -0.0166(10) -0.0021(9) -0.0099(9)
C29 0.0323(11) 0.0412(12) 0.0386(11) -0.0132(9) -0.0024(9) -0.0120(9)
C30 0.0432(13) 0.0557(15) 0.0416(13) -0.0124(11) 0.0042(10) -0.0139(11)
C31 0.0523(15) 0.0584(17) 0.0445(14) -0.0011(12) -0.0006(11) -0.0193(13)
C32 0.0497(15) 0.0455(14) 0.0578(16) 0.0011(12) -0.0121(12) -0.0126(12)
C33 0.0376(12) 0.0417(13) 0.0509(14) -0.0093(11) -0.0061(10) -0.0077(10)
C34 0.0320(11) 0.0390(12) 0.0400(12) -0.0120(9) -0.0031(9) -0.0115(9)
C35 0.0308(10) 0.0367(11) 0.0386(11) -0.0126(9) -0.0009(9) -0.0063(9)

loop_
_atom_type_symbol
_atom_type_description
_atom_type_scat_dispersion_real
_atom_type_scat_dispersion_imag
_atom_type_scat_source
C C 0.0033 0.0016 'International Tables Vol C Tables 4.2.6.8 and 6.1.1.4'
H H 0.0000 0.0000 'International Tables Vol C Tables 4.2.6.8 and 6.1.1.4'
O O 0.0106 0.0060 'International Tables Vol C Tables 4.2.6.8 and 6.1.1.4'
B B 0.0013 0.0007 'International Tables Vol C Tables 4.2.6.8 and 6.1.1.4'
S S 0.1246 0.1234 'International Tables Vol C Tables 4.2.6.8 and 6.1.1.4'
Fe Fe 0.3463 0.8444 'International Tables Vol C Tables 4.2.6.8 and 6.1.1.4'

loop_
_geom_angle_atom_site_label_1
_geom_angle_atom_site_label_2
_geom_angle_atom_site_label_3
_geom_angle
O2 Fe1 O1 79.12(6)
O2 Fe1 S2 116.84(5)
O1 Fe1 S2 110.46(5)
O2 Fe1 S1 151.39(5)
O1 Fe1 S1 88.44(5)
S2 Fe1 S1 91.61(2)
O2 Fe1 S3 94.81(5)
O1 Fe1 S3 159.93(5)
S2 Fe1 S3 89.40(2)
S1 Fe1 S3 88.12(2)
C6 B1 C17 109.96(17)
C6 B1 C7 105.79(17)
C17 B1 C7 111.55(17)
C6 B1 C12 105.97(16)
C17 B1 C12 111.26(18)
C7 B1 C12 112.00(17)
C7 S1 C8 106.14(10)
C7 S1 Fe1 106.82(7)
C8 S1 Fe1 115.63(8)
C12 S2 C13 107.38(10)
C12 S2 Fe1 108.20(7)
C13 S2 Fe1 112.86(8)
C17 S3 C18 105.85(10)
C17 S3 Fe1 105.42(7)
C18 S3 Fe1 116.16(8)
C22 O1 Fe1 112.66(13)
C35 O2 Fe1 114.38(13)
C2 C1 C6 122.5(2)
C2 C1 H1 118.7
C6 C1 H1 118.7
C3 C2 C1 120.4(2)
C3 C2 H2 119.8
C1 C2 H2 119.8
C2 C3 C4 118.7(2)
C2 C3 H3 120.6
C4 C3 H3 120.6
C3 C4 C5 120.4(2)
C3 C4 H4 119.8
C5 C4 H4 119.8
C4 C5 C6 122.7(2)
C4 C5 H5 118.6
C6 C5 H5 118.6
C1 C6 C5 115.23(19)
C1 C6 B1 125.50(19)
C5 C6 B1 119.27(19)
B1 C7 S1 115.17(14)
B1 C7 H7A 108.5
S1 C7 H7A 108.5
B1 C7 H7B 108.5
S1 C7 H7B 108.5
H7A C7 H7B 107.5
C10 C8 C11 110.7(2)
C10 C8 C9 111.4(2)
C11 C8 C9 110.4(2)
C10 C8 S1 110.66(16)
C11 C8 S1 106.08(16)
C9 C8 S1 107.31(16)
C8 C9 H9A 109.5
C8 C9 H9B 109.5
H9A C9 H9B 109.5
C8 C9 H9C 109.5
H9A C9 H9C 109.5
H9B C9 H9C 109.5
C8 C10 H10A 109.5
C8 C10 H10B 109.5
H10A C10 H10B 109.5
C8 C10 H10C 109.5
H10A C10 H10C 109.5
H10B C10 H10C 109.5
C8 C11 H11A 109.5
C8 C11 H11B 109.5
H11A C11 H11B 109.5
C8 C11 H11C 109.5
H11A C11 H11C 109.5
H11B C11 H11C 109.5
B1 C12 S2 113.52(14)
B1 C12 H12A 108.9
S2 C12 H12A 108.9
B1 C12 H12B 108.9
S2 C12 H12B 108.9
H12A C12 H12B 107.7
C15 C13 C16 111.1(2)
C15 C13 C14 110.5(2)
C16 C13 C14 110.7(2)
C15 C13 S2 111.25(16)
C16 C13 S2 104.61(17)
C14 C13 S2 108.47(17)
C13 C14 H14A 109.5
C13 C14 H14B 109.5
H14A C14 H14B 109.5
C13 C14 H14C 109.5
H14A C14 H14C 109.5
H14B C14 H14C 109.5
C13 C15 H15A 109.5
C13 C15 H15B 109.5
H15A C15 H15B 109.5
C13 C15 H15C 109.5
H15A C15 H15C 109.5
H15B C15 H15C 109.5
C13 C16 H16A 109.5
C13 C16 H16B 109.5
H16A C16 H16B 109.5
C13 C16 H16C 109.5
H16A C16 H16C 109.5
H16B C16 H16C 109.5
B1 C17 S3 114.31(15)
B1 C17 H17A 108.7
S3 C17 H17A 108.7
B1 C17 H17B 108.7
S3 C17 H17B 108.7
H17A C17 H17B 107.6
C19 C18 C20 109.8(2)
C19 C18 C21 110.5(2)
C20 C18 C21 111.4(2)
C19 C18 S3 105.61(17)
C20 C18 S3 108.61(16)
C21 C18 S3 110.69(16)
C18 C19 H19A 109.5
C18 C19 H19B 109.5
H19A C19 H19B 109.5
C18 C19 H19C 109.5
H19A C19 H19C 109.5
H19B C19 H19C 109.5
C18 C20 H20A 109.5
C18 C20 H20B 109.5
H20A C20 H20B 109.5
C18 C20 H20C 109.5
H20A C20 H20C 109.5
H20B C20 H20C 109.5
C18 C21 H21A 109.5
C18 C21 H21B 109.5
H21A C21 H21B 109.5
C18 C21 H21C 109.5
H21A C21 H21C 109.5
H21B C21 H21C 109.5
O1 C22 C35 116.93(18)
O1 C22 C23 122.6(2)
C35 C22 C23 120.47(19)
C24 C23 C28 120.3(2)
C24 C23 C22 120.0(2)
C28 C23 C22 119.6(2)
C25 C24 C23 120.4(2)
C25 C24 H24 119.8
C23 C24 H24 119.8
C24 C25 C26 119.5(2)
C24 C25 H25 120.3
C26 C25 H25 120.3
C27 C26 C25 121.2(2)
C27 C26 H26 119.4
C25 C26 H26 119.4
C26 C27 C28 121.1(2)
C26 C27 H27 119.4
C28 C27 H27 119.4
C27 C28 C23 117.5(2)
C27 C28 C29 122.6(2)
C23 C28 C29 119.85(19)
C30 C29 C34 117.6(2)
C30 C29 C28 122.0(2)
C34 C29 C28 120.33(19)
C31 C30 C29 121.1(2)
C31 C30 H30 119.4
C29 C30 H30 119.4
C30 C31 C32 120.8(2)
C30 C31 H31 119.6
C32 C31 H31 119.6
C33 C32 C31 119.7(2)
C33 C32 H32 120.1
C31 C32 H32 120.1
C32 C33 C34 120.4(2)
C32 C33 H33 119.8
C34 C33 H33 119.8
C33 C34 C29 120.2(2)
C33 C34 C35 120.2(2)
C29 C34 C35 119.6(2)
O2 C35 C22 116.87(18)
O2 C35 C34 123.10(19)
C22 C35 C34 120.02(19)

loop_
_geom_bond_atom_site_label_1
_geom_bond_atom_site_label_2
_geom_bond_distance
Fe1 O2 2.0151(15)
Fe1 O1 2.0644(15)
Fe1 S2 2.3877(6)
Fe1 S1 2.4555(6)
Fe1 S3 2.5060(6)
B1 C6 1.643(3)
B1 C17 1.650(3)
B1 C7 1.659(3)
B1 C12 1.661(3)
S1 C7 1.819(2)
S1 C8 1.861(2)
S2 C12 1.814(2)
S2 C13 1.848(2)
S3 C17 1.816(2)
S3 C18 1.850(2)
O1 C22 1.285(2)
O2 C35 1.285(2)
C1 C2 1.395(3)
C1 C6 1.396(3)
C1 H1 0.9500
C2 C3 1.376(4)
C2 H2 0.9500
C3 C4 1.384(4)
C3 H3 0.9500
C4 C5 1.386(3)
C4 H4 0.9500
C5 C6 1.401(3)
C5 H5 0.9500
C7 H7A 0.9900
C7 H7B 0.9900
C8 C10 1.519(3)
C8 C11 1.523(3)
C8 C9 1.525(3)
C9 H9A 0.9800
C9 H9B 0.9800
C9 H9C 0.9800
C10 H10A 0.9800
C10 H10B 0.9800
C10 H10C 0.9800
C11 H11A 0.9800
C11 H11B 0.9800
C11 H11C 0.9800
C12 H12A 0.9900
C12 H12B 0.9900
C13 C15 1.522(3)
C13 C16 1.524(3)
C13 C14 1.531(4)
C14 H14A 0.9800
C14 H14B 0.9800
C14 H14C 0.9800
C15 H15A 0.9800
C15 H15B 0.9800
C15 H15C 0.9800
C16 H16A 0.9800
C16 H16B 0.9800
C16 H16C 0.9800
C17 H17A 0.9900
C17 H17B 0.9900
C18 C19 1.519(3)
C18 C20 1.520(3)
C18 C21 1.523(4)
C19 H19A 0.9800
C19 H19B 0.9800
C19 H19C 0.9800
C20 H20A 0.9800
C20 H20B 0.9800
C20 H20C 0.9800
C21 H21A 0.9800
C21 H21B 0.9800
C21 H21C 0.9800
C22 C35 1.435(3)
C22 C23 1.442(3)
C23 C24 1.407(3)
C23 C28 1.414(3)
C24 C25 1.379(3)
C24 H24 0.9500
C25 C26 1.386(4)
C25 H25 0.9500
C26 C27 1.373(4)
C26 H26 0.9500
C27 C28 1.407(3)
C27 H27 0.9500
C28 C29 1.470(3)
C29 C30 1.407(3)
C29 C34 1.415(3)
C30 C31 1.373(4)
C30 H30 0.9500
C31 C32 1.390(4)
C31 H31 0.9500
C32 C33 1.371(3)
C32 H32 0.9500
C33 C34 1.405(3)
C33 H33 0.9500
C34 C35 1.443(3)

loop_
_geom_torsion_atom_site_label_1
_geom_torsion_atom_site_label_2
_geom_torsion_atom_site_label_3
_geom_torsion_atom_site_label_4
_geom_torsion
O2 Fe1 S1 C7 -124.70(12)
O1 Fe1 S1 C7 171.68(9)
S2 Fe1 S1 C7 61.25(8)
S3 Fe1 S1 C7 -28.09(8)
O2 Fe1 S1 C8 -6.86(13)
O1 Fe1 S1 C8 -70.47(9)
S2 Fe1 S1 C8 179.10(8)
S3 Fe1 S1 C8 89.75(8)
O2 Fe1 S2 C12 159.90(9)
O1 Fe1 S2 C12 -112.23(9)
S1 Fe1 S2 C12 -23.30(8)
S3 Fe1 S2 C12 64.81(8)
O2 Fe1 S2 C13 -81.43(9)
O1 Fe1 S2 C13 6.44(9)
S1 Fe1 S2 C13 95.38(8)
S3 Fe1 S2 C13 -176.52(8)
O2 Fe1 S3 C17 -141.66(10)
O1 Fe1 S3 C17 147.12(15)
S2 Fe1 S3 C17 -24.78(8)
S1 Fe1 S3 C17 66.85(8)
O2 Fe1 S3 C18 -24.84(10)
O1 Fe1 S3 C18 -96.06(16)
S2 Fe1 S3 C18 92.05(9)
S1 Fe1 S3 C18 -176.32(9)
O2 Fe1 O1 C22 1.43(15)
S2 Fe1 O1 C22 -113.34(14)
S1 Fe1 O1 C22 155.52(14)
S3 Fe1 O1 C22 75.3(2)
O1 Fe1 O2 C35 -1.73(15)
S2 Fe1 O2 C35 105.82(15)
S1 Fe1 O2 C35 -67.51(19)
S3 Fe1 O2 C35 -162.42(15)
C6 C1 C2 C3 0.2(4)
C1 C2 C3 C4 1.4(4)
C2 C3 C4 C5 -1.3(4)
C3 C4 C5 C6 -0.4(4)
C2 C1 C6 C5 -1.9(3)
C2 C1 C6 B1 177.5(2)
C4 C5 C6 C1 2.0(4)
C4 C5 C6 B1 -177.4(2)
C17 B1 C6 C1 4.2(3)
C7 B1 C6 C1 -116.4(2)
C12 B1 C6 C1 124.6(2)
C17 B1 C6 C5 -176.4(2)
C7 B1 C6 C5 63.0(2)
C12 B1 C6 C5 -56.1(3)
C6 B1 C7 S1 -151.95(15)
C17 B1 C7 S1 88.51(19)
C12 B1 C7 S1 -36.9(2)
C8 S1 C7 B1 -161.02(15)
Fe1 S1 C7 B1 -37.12(16)
C7 S1 C8 C10 58.0(2)
Fe1 S1 C8 C10 -60.22(19)
C7 S1 C8 C11 178.15(17)
Fe1 S1 C8 C11 59.93(18)
C7 S1 C8 C9 -63.78(19)
Fe1 S1 C8 C9 178.00(14)
C6 B1 C12 S2 -156.74(14)
C17 B1 C12 S2 -37.2(2)
C7 B1 C12 S2 88.36(19)
C13 S2 C12 B1 -162.87(15)
Fe1 S2 C12 B1 -40.78(16)
C12 S2 C13 C15 65.7(2)
Fe1 S2 C13 C15 -53.47(19)
C12 S2 C13 C16 -174.28(17)
Fe1 S2 C13 C16 66.57(18)
C12 S2 C13 C14 -56.1(2)
Fe1 S2 C13 C14 -175.24(15)
C6 B1 C17 S3 -152.81(15)
C7 B1 C17 S3 -35.8(2)
C12 B1 C17 S3 90.09(19)
C18 S3 C17 B1 -164.70(16)
Fe1 S3 C17 B1 -41.07(17)
C17 S3 C18 C19 -170.66(16)
Fe1 S3 C18 C19 72.76(17)
C17 S3 C18 C20 -52.9(2)
Fe1 S3 C18 C20 -169.47(15)
C17 S3 C18 C21 69.75(19)
Fe1 S3 C18 C21 -46.84(19)
Fe1 O1 C22 C35 -1.0(2)
Fe1 O1 C22 C23 178.59(16)
O1 C22 C23 C24 1.6(3)
C35 C22 C23 C24 -178.9(2)
O1 C22 C23 C28 -176.58(19)
C35 C22 C23 C28 2.9(3)
C28 C23 C24 C25 -0.2(3)
C22 C23 C24 C25 -178.4(2)
C23 C24 C25 C26 0.3(4)
C24 C25 C26 C27 -0.4(4)
C25 C26 C27 C28 0.4(4)
C26 C27 C28 C23 -0.3(3)
C26 C27 C28 C29 179.9(2)
C24 C23 C28 C27 0.2(3)
C22 C23 C28 C27 178.4(2)
C24 C23 C28 C29 180.0(2)
C22 C23 C28 C29 -1.8(3)
C27 C28 C29 C30 -1.0(3)
C23 C28 C29 C30 179.2(2)
C27 C28 C29 C34 178.5(2)
C23 C28 C29 C34 -1.2(3)
C34 C29 C30 C31 -1.4(3)
C28 C29 C30 C31 178.2(2)
C29 C30 C31 C32 -0.4(4)
C30 C31 C32 C33 1.8(4)
C31 C32 C33 C34 -1.4(4)
C32 C33 C34 C29 -0.5(3)
C32 C33 C34 C35 178.7(2)
C30 C29 C34 C33 1.9(3)
C28 C29 C34 C33 -177.72(19)
C30 C29 C34 C35 -177.4(2)
C28 C29 C34 C35 3.1(3)
Fe1 O2 C35 C22 1.8(2)
Fe1 O2 C35 C34 -177.20(16)
O1 C22 C35 O2 -0.5(3)
C23 C22 C35 O2 179.91(19)
O1 C22 C35 C34 178.48(19)
C23 C22 C35 C34 -1.1(3)
C33 C34 C35 O2 -2.2(3)
C29 C34 C35 O2 177.0(2)
C33 C34 C35 C22 178.9(2)
C29 C34 C35 C22 -1.9(3)
